data_4321362
loop_
_publ_author_name
'Amitava Choudhury'
'Srinivasan Natarajan'
'C. N. R. Rao'

_publ_section_title
;
 Formation of One-, Two-, and Three-Dimensional Open-Framework Zinc
 Phosphates in the Presence of a Tetramine
;
_journal_name_full 'Inorganic Chemistry'
_journal_page_first 4295
_journal_page_last 4304
_journal_paper_doi 10.1021/ic000366c
_journal_volume 39
_journal_year 2000
_chemical_formula_sum 'C3 H10 N2 O12 P3 Zn4'
_chemical_formula_weight 620.52
_chemical_name_systematic
; 
 ? 
;
_space_group_IT_number 14
_symmetry_cell_setting monoclinic
_symmetry_space_group_name_Hall '-P 2ybc'
_symmetry_space_group_name_H-M 'P 1 21/c 1'
_atom_sites_solution_hydrogens geom
_atom_sites_solution_primary direct
_atom_sites_solution_secondary difmap
_audit_creation_method SHELXL
_cell_angle_alpha 90.00
_cell_angle_beta 105.2090(10)
_cell_angle_gamma 90.00
_cell_formula_units_Z 4
_cell_length_a 9.2187(3)
_cell_length_b 15.2389(4)
_cell_length_c 10.2265(3)
_cell_measurement_temperature 293(2)
_cell_volume 1386.33(7)
_computing_cell_refinement 'Siemens XSCANS'
_computing_data_collection 'Siemens XSCANS'
_computing_data_reduction 'Siemens SHELXTL'
_computing_molecular_graphics 'Siemens SHELXTL'
_computing_publication_material 'Siemens SHELXTL'
_computing_structure_refinement 'SHELXL-93 (Sheldrick, 1993)'
_computing_structure_solution 'SHELXS-86 (Sheldrick, 1990)'
_diffrn_ambient_temperature 293(2)
_diffrn_measurement_device 'Siemens P4'
_diffrn_measurement_method '\w scans'
_diffrn_radiation_monochromator graphite
_diffrn_radiation_source 'fine-focus sealed tube'
_diffrn_radiation_type MoK\a
_diffrn_radiation_wavelength 0.71073
_diffrn_reflns_av_R_equivalents 0.0402
_diffrn_reflns_av_sigmaI/netI 0.0427
_diffrn_reflns_limit_h_max 9
_diffrn_reflns_limit_h_min -10
_diffrn_reflns_limit_k_max 16
_diffrn_reflns_limit_k_min -16
_diffrn_reflns_limit_l_max 11
_diffrn_reflns_limit_l_min -11
_diffrn_reflns_number 5660
_diffrn_reflns_theta_max 23.22
_diffrn_reflns_theta_min 2.46
_exptl_absorpt_coefficient_mu 7.254
_exptl_absorpt_correction_type none
_exptl_crystal_density_diffrn 2.973
_exptl_crystal_F_000 1212
_refine_diff_density_max 0.777
_refine_diff_density_min -0.549
_refine_diff_density_rms 0.137
_refine_ls_extinction_coef 0.0033(3)
_refine_ls_extinction_expression Fc^*^=kFc[1+0.001xFc^2^\l^3^/sin(2\q)]^-1/4^
_refine_ls_extinction_method SHELXL
_refine_ls_goodness_of_fit_all 1.107
_refine_ls_goodness_of_fit_obs 1.171
_refine_ls_matrix_type full
_refine_ls_number_parameters 228
_refine_ls_number_reflns 1972
_refine_ls_number_restraints 0
_refine_ls_restrained_S_all 1.107
_refine_ls_restrained_S_obs 1.171
_refine_ls_R_factor_all 0.0415
_refine_ls_R_factor_obs 0.0335
_refine_ls_shift/esd_max 0.001
_refine_ls_shift/esd_mean 0.000
_refine_ls_structure_factor_coef Fsqd
_refine_ls_weighting_details 'w=1/[\s^2^(Fo^2^)+(0.0319P)^2^+6.9206P] where P=(Fo^2^+2Fc^2^)/3'
_refine_ls_weighting_scheme calc
_refine_ls_wR_factor_all 0.0856
_refine_ls_wR_factor_obs 0.0827
_reflns_number_observed 1682
_reflns_number_total 1972
_reflns_observed_criterion >2sigma(I)
_cod_data_source_file ic000366c_5.cif
_cod_data_source_block CompoundV
_cod_depositor_comments
;
The following automatic conversions were performed:

'_symmetry_cell_setting' value 'Monoclinic' changed to 'monoclinic'
according to the built-in table from CIF Core dictionary named
'cif_core.dic' version 2.4.1 from 2010-06-29.

Automatic conversion script
Id: cif_fix_values 1646 2011-03-28 12:23:43Z adriana 

The following automatic conversions were performed:

'_refine_ls_weighting_scheme' value 'calc
w=1/[\s^2^(Fo^2^)+(0.0319P)^2^+6.9206P] where P=(Fo^2^+2Fc^2^)/3' was
changed to 'calc'. New tag '_refine_ls_weighting_details' was
created. The value of the new tag was set to
'w=1/[\s^2^(Fo^2^)+(0.0319P)^2^+6.9206P] where P=(Fo^2^+2Fc^2^)/3'.

Automatic conversion script
Id: cif_fix_values 3143 2015-03-26 13:38:13Z robertas 
;
_cod_database_code 4321362

loop_
_symmetry_equiv_pos_as_xyz
'x, y, z'
'-x, y+1/2, -z+1/2'
'-x, -y, -z'
'x, -y-1/2, z-1/2'

loop_
_atom_site_aniso_label
_atom_site_aniso_U_11
_atom_site_aniso_U_22
_atom_site_aniso_U_33
_atom_site_aniso_U_23
_atom_site_aniso_U_13
_atom_site_aniso_U_12
Zn1 0.0166(4) 0.0106(5) 0.0121(4) -0.0020(3) 0.0033(3) -0.0008(3)
Zn2 0.0174(4) 0.0108(4) 0.0125(4) -0.0013(3) 0.0029(3) -0.0003(3)
Zn3 0.0169(4) 0.0138(4) 0.0114(4) 0.0030(3) 0.0039(3) 0.0011(3)
Zn4 0.0159(9) 0.0151(9) 0.0147(9) 0.0001(7) 0.0018(7) 0.0007(6)
Zn4A 0.0147(9) 0.0132(9) 0.0132(9) -0.0011(7) 0.0027(7) -0.0002(7)
P1 0.0120(9) 0.0117(9) 0.0112(9) 0.0020(7) 0.0035(7) 0.0008(7)
P2 0.0132(9) 0.0108(9) 0.0121(9) -0.0015(7) 0.0020(7) -0.0011(7)
P3 0.0133(9) 0.0120(10) 0.0116(9) 0.0017(7) 0.0025(7) 0.0008(7)
O1 0.038(3) 0.013(3) 0.031(3) -0.004(2) 0.021(3) -0.008(2)
O2 0.020(3) 0.012(3) 0.025(3) 0.003(2) 0.002(2) 0.001(2)
O3 0.020(3) 0.014(3) 0.016(2) -0.005(2) 0.007(2) -0.003(2)
O4 0.020(3) 0.012(2) 0.010(2) -0.002(2) 0.000(2) 0.003(2)
O5 0.023(3) 0.029(3) 0.015(3) -0.004(2) 0.007(2) -0.002(2)
O6 0.024(3) 0.010(3) 0.022(3) -0.001(2) -0.004(2) 0.000(2)
O7 0.021(3) 0.015(3) 0.012(2) -0.002(2) 0.003(2) -0.004(2)
O8 0.026(3) 0.020(3) 0.011(2) 0.001(2) 0.006(2) -0.007(2)
O9 0.020(3) 0.028(3) 0.009(2) 0.001(2) 0.004(2) 0.006(2)
O10 0.012(2) 0.037(3) 0.024(3) 0.008(2) 0.005(2) 0.002(2)
O11 0.020(3) 0.027(3) 0.032(3) 0.010(2) 0.011(2) 0.010(2)
O12 0.018(3) 0.017(3) 0.027(3) -0.005(2) 0.000(2) -0.002(2)
N1 0.026(4) 0.076(6) 0.018(4) -0.003(4) 0.003(3) -0.006(4)
C1 0.034(5) 0.089(8) 0.028(5) 0.017(5) -0.004(4) -0.016(5)
C2 0.062(7) 0.076(8) 0.016(4) 0.007(5) -0.001(4) 0.026(6)
N2 0.024(4) 0.093(6) 0.015(4) 0.015(4) 0.004(3) 0.009(4)
C3 0.028(5) 0.078(7) 0.025(5) 0.024(5) 0.007(4) 0.008(5)

loop_
_atom_site_label
_atom_site_type_symbol
_atom_site_fract_x
_atom_site_fract_y
_atom_site_fract_z
_atom_site_U_iso_or_equiv
_atom_site_thermal_displace_type
_atom_site_occupancy
_atom_site_calc_flag
_atom_site_refinement_flags
_atom_site_disorder_group
Zn1 Zn 0.52452(8) 0.41309(5) 0.12273(7) 0.0132(2) Uani 1 d . .
Zn2 Zn 0.45087(8) 0.24333(5) -0.07598(8) 0.0138(2) Uani 1 d . .
Zn3 Zn 0.43548(8) 0.06842(5) 0.13158(7) 0.0140(2) Uani 1 d . .
Zn4 Zn 0.1060(2) -0.08377(10) -0.3696(2) 0.0156(5) Uani 0.513(3) d P .
Zn4A Zn 0.0742(2) -0.07968(10) -0.2271(2) 0.0139(5) Uani 0.487(3) d P .
P1 P 0.2709(2) 0.41940(11) -0.1251(2) 0.0116(4) Uani 1 d . .
P2 P 0.3088(2) 0.06370(11) -0.1856(2) 0.0123(4) Uani 1 d . .
P3 P 0.6544(2) 0.22125(11) 0.2211(2) 0.0124(4) Uani 1 d . .
O1 O 0.6664(6) 0.4915(3) 0.0731(5) 0.0254(12) Uani 1 d . .
O2 O 0.6687(5) 0.3171(3) 0.1849(5) 0.0197(11) Uani 1 d . .
O3 O 0.4470(5) 0.4697(3) 0.2652(4) 0.0164(10) Uani 1 d . .
O4 O 0.3644(5) 0.3514(3) -0.0199(4) 0.0145(10) Uani 1 d . .
O5 O 0.6053(5) 0.2910(3) -0.1482(5) 0.0219(11) Uani 1 d . .
O6 O 0.3091(5) 0.1634(3) -0.1852(5) 0.0206(11) Uani 1 d . .
O7 O 0.5346(5) 0.1779(3) 0.0992(4) 0.0163(11) Uani 1 d . .
O8 O 0.3258(5) 0.0249(3) -0.0437(4) 0.0189(11) Uani 1 d . .
O9 O 0.2936(5) 0.1012(3) 0.2341(4) 0.0194(11) Uani 1 d . .
O10 O 0.1065(5) 0.4108(3) -0.1304(5) 0.0243(12) Uani 1 d . .
O11 O 0.8042(5) 0.1748(3) 0.2373(5) 0.0254(12) Uani 1 d . .
O12 O 0.1640(5) 0.0304(3) -0.2829(5) 0.0218(11) Uani 1 d . .
N1 N 0.0782(7) -0.3581(5) -0.0592(6) 0.041(2) Uani 1 d . .
C1 C -0.0195(10) -0.2775(8) -0.0890(9) 0.053(3) Uani 1 d . .
C2 C 0.0476(11) -0.2019(7) 0.0067(9) 0.053(3) Uani 1 d . .
N2 N -0.0012(7) -0.1165(6) -0.0625(6) 0.044(2) Uani 1 d . .
C3 C 0.0306(9) -0.0413(7) 0.0375(8) 0.044(2) Uani 1 d . .

loop_
_atom_type_symbol
_atom_type_description
_atom_type_scat_dispersion_real
_atom_type_scat_dispersion_imag
_atom_type_scat_source
C C 0.0033 0.0016 'International Tables Vol C Tables 4.2.6.8 and 6.1.1.4'
H H 0.0000 0.0000 'International Tables Vol C Tables 4.2.6.8 and 6.1.1.4'
N N 0.0061 0.0033 'International Tables Vol C Tables 4.2.6.8 and 6.1.1.4'
O O 0.0106 0.0060 'International Tables Vol C Tables 4.2.6.8 and 6.1.1.4'
P P 0.1023 0.0942 'International Tables Vol C Tables 4.2.6.8 and 6.1.1.4'
Zn Zn 0.2839 1.4301 'International Tables Vol C Tables 4.2.6.8 and 6.1.1.4'

loop_
_geom_angle_atom_site_label_1
_geom_angle_atom_site_label_2
_geom_angle_atom_site_label_3
_geom_angle
_geom_angle_site_symmetry_1
_geom_angle_site_symmetry_3
_geom_angle_publ_flag
O1 Zn1 O2 95.6(2) . . ?
O1 Zn1 O3 108.8(2) . . ?
O2 Zn1 O3 115.5(2) . . ?
O1 Zn1 O4 121.0(2) . . ?
O2 Zn1 O4 101.0(2) . . ?
O3 Zn1 O4 113.5(2) . . ?
O5 Zn2 O6 118.7(2) . . ?
O5 Zn2 O4 101.1(2) . . ?
O6 Zn2 O4 115.6(2) . . ?
O5 Zn2 O7 112.4(2) . . ?
O6 Zn2 O7 104.3(2) . . ?
O4 Zn2 O7 104.1(2) . . ?
O8 Zn3 O9 109.1(2) . . ?
O8 Zn3 O7 106.7(2) . . ?
O9 Zn3 O7 106.2(2) . . ?
O8 Zn3 O3 108.2(2) . 2_645 ?
O9 Zn3 O3 105.0(2) . 2_645 ?
O7 Zn3 O3 121.2(2) . 2_645 ?
Zn4A Zn4 O10 64.5(2) . 2_544 ?
Zn4A Zn4 O12 68.8(2) . . ?
O10 Zn4 O12 101.0(2) 2_544 . ?
Zn4A Zn4 O11 62.2(2) . 3_655 ?
O10 Zn4 O11 102.2(2) 2_544 3_655 ?
O12 Zn4 O11 107.5(2) . 3_655 ?
Zn4A Zn4 N1 151.3(2) . 4 ?
O10 Zn4 N1 95.9(2) 2_544 4 ?
O12 Zn4 N1 138.5(3) . 4 ?
O11 Zn4 N1 105.5(3) 3_655 4 ?
Zn4 Zn4A O11 69.6(2) . 3_655 ?
Zn4 Zn4A O10 68.0(2) . 2_544 ?
O11 Zn4A O10 108.5(2) 3_655 2_544 ?
Zn4 Zn4A O12 65.0(2) . . ?
O11 Zn4A O12 109.6(2) 3_655 . ?
O10 Zn4A O12 100.8(2) 2_544 . ?
Zn4 Zn4A N2 159.7(3) . . ?
O11 Zn4A N2 99.9(3) 3_655 . ?
O10 Zn4A N2 100.9(2) 2_544 . ?
O12 Zn4A N2 135.1(3) . . ?
O10 P1 O1 112.2(3) . 3_665 ?
O10 P1 O9 109.3(3) . 4_565 ?
O1 P1 O9 112.2(3) 3_665 4_565 ?
O10 P1 O4 109.4(3) . . ?
O1 P1 O4 105.0(3) 3_665 . ?
O9 P1 O4 108.6(3) 4_565 . ?
O6 P2 O12 109.5(3) . . ?
O6 P2 O8 112.5(3) . . ?
O12 P2 O8 110.0(3) . . ?
O6 P2 O3 108.9(3) . 4_565 ?
O12 P2 O3 109.1(3) . 4_565 ?
O8 P2 O3 106.7(3) . 4_565 ?
O2 P3 O11 109.8(3) . . ?
O2 P3 O5 113.2(3) . 4_566 ?
O11 P3 O5 108.4(3) . 4_566 ?
O2 P3 O7 107.3(3) . . ?
O11 P3 O7 108.6(3) . . ?
O5 P3 O7 109.4(3) 4_566 . ?
P1 O1 Zn1 133.0(3) 3_665 . ?
P3 O2 Zn1 134.3(3) . . ?
P2 O3 Zn1 125.0(3) 4_566 . ?
P2 O3 Zn3 116.7(2) 4_566 2_655 ?
Zn1 O3 Zn3 118.0(2) . 2_655 ?
P1 O4 Zn2 122.6(2) . . ?
P1 O4 Zn1 110.7(2) . . ?
Zn2 O4 Zn1 108.9(2) . . ?
P3 O5 Zn2 135.4(3) 4_565 . ?
P2 O6 Zn2 129.6(3) . . ?
P3 O7 Zn3 118.8(3) . . ?
P3 O7 Zn2 121.3(3) . . ?
Zn3 O7 Zn2 118.8(2) . . ?
P2 O8 Zn3 130.1(3) . . ?
P1 O9 Zn3 136.7(3) 4_566 . ?
P1 O10 Zn4A 133.5(3) . 2_554 ?
P1 O10 Zn4 172.3(3) . 2_554 ?
Zn4A O10 Zn4 47.58(13) 2_554 2_554 ?
P3 O11 Zn4A 154.6(4) . 3_655 ?
P3 O11 Zn4 127.6(3) . 3_655 ?
Zn4A O11 Zn4 48.23(13) 3_655 3_655 ?
P2 O12 Zn4 132.6(3) . . ?
P2 O12 Zn4A 116.4(3) . . ?
Zn4 O12 Zn4A 46.17(12) . . ?
C1 N1 Zn4 117.1(5) . 4_556 ?
N1 C1 C2 111.3(7) . . ?
N2 C2 C1 109.4(7) . . ?
C2 N2 C3 111.0(6) . . ?
C2 N2 Zn4A 120.0(6) . . ?
C3 N2 Zn4A 107.4(5) . . ?
C3 C3 N2 108.1(9) 3 . ?

loop_
_geom_bond_atom_site_label_1
_geom_bond_atom_site_label_2
_geom_bond_distance
_geom_bond_site_symmetry_2
_geom_bond_publ_flag
Zn1 O1 1.935(5) . ?
Zn1 O2 1.967(5) . ?
Zn1 O3 1.981(4) . ?
Zn1 O4 2.015(4) . ?
Zn2 O5 1.911(5) . ?
Zn2 O6 1.916(5) . ?
Zn2 O4 1.979(4) . ?
Zn2 O7 2.019(4) . ?
Zn3 O8 1.930(5) . ?
Zn3 O9 1.944(4) . ?
Zn3 O7 1.971(4) . ?
Zn3 O3 1.988(4) 2_645 ?
Zn4 Zn4A 1.562(2) . ?
Zn4 O10 1.961(5) 2_544 ?
Zn4 O12 1.962(5) . ?
Zn4 O11 1.963(5) 3_655 ?
Zn4 N1 2.085(7) 4 ?
Zn4A O11 1.853(5) 3_655 ?
Zn4A O10 1.909(5) 2_544 ?
Zn4A O12 2.019(5) . ?
Zn4A N2 2.060(7) . ?
P1 O10 1.508(5) . ?
P1 O1 1.517(5) 3_665 ?
P1 O9 1.541(5) 4_565 ?
P1 O4 1.577(5) . ?
P2 O6 1.520(5) . ?
P2 O12 1.527(5) . ?
P2 O8 1.537(5) . ?
P2 O3 1.573(5) 4_565 ?
P3 O2 1.520(5) . ?
P3 O11 1.521(5) . ?
P3 O5 1.531(5) 4_566 ?
P3 O7 1.577(5) . ?
O1 P1 1.517(5) 3_665 ?
O3 P2 1.573(5) 4_566 ?
O3 Zn3 1.988(4) 2_655 ?
O5 P3 1.531(5) 4_565 ?
O9 P1 1.541(5) 4_566 ?
O10 Zn4A 1.909(5) 2_554 ?
O10 Zn4 1.961(5) 2_554 ?
O11 Zn4A 1.852(5) 3_655 ?
O11 Zn4 1.963(5) 3_655 ?
N1 C1 1.506(13) . ?
N1 Zn4 2.085(7) 4_556 ?
C1 C2 1.534(14) . ?
C2 N2 1.493(12) . ?
N2 C3 1.512(13) . ?
C3 C3 1.51(2) 3 ?
